data_7015804
loop_
_publ_author_name
'Chotima, Ratanon'
'Dale, Tim'
'Green, Michael'
'Hey, Thomas W.'
'McMullin, Claire L.'
'Nunns, Adam'
'Guy Orpen, A.'
'Shishkov, Igor V.'
'Wass, Duncan F.'
'Wingad, Richard L.'

_publ_section_title
;
 Cyclopropenylidene carbene ligands in palladium catalysed coupling
 reactions: carbene ligand rotation and application to the Stille
 reaction.
;
_journal_issue 19
_journal_name_full 'Dalton transactions (Cambridge, England : 2003)'
_journal_page_first 5316
_journal_page_last 5323
_journal_paper_doi 10.1039/c1dt10109a
_journal_volume 40
_journal_year 2011
_chemical_formula_moiety 'C15 H8 F2 O'
_chemical_formula_sum 'C15 H8 F2 O'
_chemical_formula_weight 242.21
_chemical_name_systematic
;
?
;
_space_group_IT_number 31
_symmetry_cell_setting orthorhombic
_symmetry_space_group_name_Hall 'P 2ac -2'
_symmetry_space_group_name_H-M 'P m n 21'
_atom_sites_solution_hydrogens geom
_atom_sites_solution_primary direct
_atom_sites_solution_secondary difmap
_audit_creation_method SHELXL-97
_cell_angle_alpha 90.00
_cell_angle_beta 90.00
_cell_angle_gamma 90.00
_cell_formula_units_Z 2
_cell_length_a 24.758(2)
_cell_length_b 3.7984(3)
_cell_length_c 6.0626(5)
_cell_measurement_reflns_used 4088
_cell_measurement_temperature 100(2)
_cell_measurement_theta_max 27.51
_cell_measurement_theta_min 3.29
_cell_volume 570.13(8)
_computing_cell_refinement 'Apex II (Bruker-AXS, 2007)'
_computing_data_collection 'Apex II (Bruker-AXS, 2007)'
_computing_data_reduction
;
SAINT v7.34A (Bruker-AXS, 2007) & XPREP v2005/4 (Bruker-AXS, 2005)
;
_computing_structure_refinement 'SHELXL-97 (Sheldrick, 2008)'
_computing_structure_solution 'SHELXS-97 (Sheldrick, 2008)'
_diffrn_ambient_temperature 100(2)
_diffrn_detector 'CCD plate'
_diffrn_detector_area_resol_mean 8.366
_diffrn_detector_type 'Bruker-AXS SMART APEX'
_diffrn_measured_fraction_theta_full 0.992
_diffrn_measured_fraction_theta_max 0.992
_diffrn_measurement_details 'frames, 0.3\% width'
_diffrn_measurement_device 'four-circle diffractometer'
_diffrn_measurement_device_type 'Bruker-AXS Kappa'
_diffrn_measurement_method '\w & \f scans'
_diffrn_measurement_specimen_support
;
glass fibre
;
_diffrn_radiation_collimation '0.5 mm double pinhole'
_diffrn_radiation_monochromator graphite
_diffrn_radiation_probe x-ray
_diffrn_radiation_type 'Mo K\a'
_diffrn_radiation_wavelength 0.71074
_diffrn_reflns_av_R_equivalents 0.0251
_diffrn_reflns_av_sigmaI/netI 0.0179
_diffrn_reflns_limit_h_max 32
_diffrn_reflns_limit_h_min -32
_diffrn_reflns_limit_k_max 2
_diffrn_reflns_limit_k_min -4
_diffrn_reflns_limit_l_max 7
_diffrn_reflns_limit_l_min -7
_diffrn_reflns_number 3695
_diffrn_reflns_theta_full 27.51
_diffrn_reflns_theta_max 27.51
_diffrn_reflns_theta_min 1.65
_diffrn_source 'sealed X-ray tube'
_diffrn_source_current 40
_diffrn_source_power 2
_diffrn_source_size '0.4 x 8 mm fine focus'
_diffrn_source_target Mo
_diffrn_source_type 'Bruker-AXS KFF Mo 2K 90\% Ceramic'
_diffrn_source_voltage 50
_exptl_absorpt_coefficient_mu 0.110
_exptl_absorpt_correction_T_max 0.7456
_exptl_absorpt_correction_T_min 0.6471
_exptl_absorpt_correction_type multi-scan
_exptl_absorpt_process_details 'SADABS 2008/2 (Sheldrick, G.M., 2008)'
_exptl_crystal_colour colourless
_exptl_crystal_density_diffrn 1.411
_exptl_crystal_density_method 'not measured'
_exptl_crystal_description needle
_exptl_crystal_F_000 248
_exptl_crystal_size_max 1.255
_exptl_crystal_size_mid 0.135
_exptl_crystal_size_min 0.075
_refine_diff_density_max 0.181
_refine_diff_density_min -0.150
_refine_diff_density_rms 0.032
_refine_ls_abs_structure_details 'Flack H D (1983), 585 Friedel Pairs'
_refine_ls_abs_structure_Flack 1(10)
_refine_ls_extinction_method none
_refine_ls_goodness_of_fit_ref 1.085
_refine_ls_hydrogen_treatment constr
_refine_ls_matrix_type full
_refine_ls_number_parameters 86
_refine_ls_number_reflns 724
_refine_ls_number_restraints 1
_refine_ls_restrained_S_all 1.084
_refine_ls_R_factor_all 0.0295
_refine_ls_R_factor_gt 0.0275
_refine_ls_shift/su_max 0.001
_refine_ls_shift/su_mean 0.000
_refine_ls_structure_factor_coef Fsqd
_refine_ls_weighting_details 'calc w=1/[\s^2^(Fo^2^)+(0.0387P)^2^+0.0958P] where P=(Fo^2^+2Fc^2^)/3'
_refine_ls_weighting_scheme calc
_refine_ls_wR_factor_gt 0.0705
_refine_ls_wR_factor_ref 0.0717
_reflns_number_gt 683
_reflns_number_total 724
_reflns_threshold_expression >2sigma(I)
_cod_data_source_file c1dt10109a.txt
_cod_data_source_block L4=O
_cod_depositor_comments
;
The following automatic conversions were performed:
'_diffrn_radiation_probe' value 'X-ray' changed to 'x-ray' according to
'/home/saulius/struct/CIF-dictionaries/cif_core.dic' dictionary named
'cif_core.dic' version 2.4.1 from 2010-06-29.

Automatic conversion script
Id: cif_fix_enum 1555 2011-01-17 13:19:09Z saulius 
;
_cod_database_code 7015804

loop_
_symmetry_equiv_pos_as_xyz
'x, y, z'
'-x+1/2, -y, z+1/2'
'-x, y, z'
'x+1/2, -y, z+1/2'

loop_
_atom_site_label
_atom_site_type_symbol
_atom_site_fract_x
_atom_site_fract_y
_atom_site_fract_z
_atom_site_U_iso_or_equiv
_atom_site_adp_type
_atom_site_occupancy
_atom_site_symmetry_multiplicity
_atom_site_calc_flag
_atom_site_refinement_flags
_atom_site_disorder_assembly
_atom_site_disorder_group
F1 F 0.22394(4) 0.8882(3) 0.0475(2) 0.0387(3) Uani 1 1 d . . .
O1 O 0.0000 0.2061(5) 0.7835(3) 0.0276(4) Uani 1 2 d S . .
C1 C 0.0000 0.3582(6) 0.6047(4) 0.0202(5) Uani 1 2 d S . .
C2 C 0.02765(6) 0.5128(4) 0.4247(3) 0.0177(3) Uani 1 1 d . . .
C3 C 0.07813(6) 0.6131(4) 0.3211(2) 0.0166(3) Uani 1 1 d . . .
C4 C 0.12643(6) 0.5470(4) 0.4350(3) 0.0204(3) Uani 1 1 d . . .
H4 H 0.1253 0.4379 0.5759 0.025 Uiso 1 1 calc R . .
C5 C 0.17582(6) 0.6390(5) 0.3441(3) 0.0249(4) Uani 1 1 d . . .
H5 H 0.2086 0.5960 0.4206 0.030 Uiso 1 1 calc R . .
C6 C 0.17572(6) 0.7954(4) 0.1384(3) 0.0252(4) Uani 1 1 d . . .
C7 C 0.12931(6) 0.8643(4) 0.0200(3) 0.0233(4) Uani 1 1 d . . .
H7 H 0.1311 0.9720 -0.1212 0.028 Uiso 1 1 calc R . .
C8 C 0.07994(6) 0.7720(4) 0.1126(3) 0.0191(3) Uani 1 1 d . . .
H8 H 0.0474 0.8167 0.0345 0.023 Uiso 1 1 calc R . .

loop_
_atom_site_aniso_label
_atom_site_aniso_U_11
_atom_site_aniso_U_22
_atom_site_aniso_U_33
_atom_site_aniso_U_23
_atom_site_aniso_U_13
_atom_site_aniso_U_12
F1 0.0250(5) 0.0375(6) 0.0536(8) 0.0000(6) 0.0148(5) -0.0042(4)
O1 0.0319(9) 0.0292(9) 0.0216(8) 0.0115(8) 0.000 0.000
C1 0.0220(10) 0.0170(11) 0.0216(11) -0.0015(9) 0.000 0.000
C2 0.0231(7) 0.0132(7) 0.0167(6) -0.0009(6) -0.0019(7) 0.0008(6)
C3 0.0200(8) 0.0116(7) 0.0182(8) -0.0015(6) -0.0007(6) 0.0001(5)
C4 0.0246(7) 0.0149(7) 0.0219(8) 0.0007(7) -0.0037(7) 0.0007(6)
C5 0.0196(8) 0.0193(8) 0.0358(10) -0.0021(7) -0.0061(7) 0.0021(6)
C6 0.0210(8) 0.0183(8) 0.0362(10) -0.0051(8) 0.0080(7) -0.0022(6)
C7 0.0318(9) 0.0168(8) 0.0212(8) 0.0002(7) 0.0058(7) -0.0002(6)
C8 0.0228(7) 0.0156(7) 0.0191(8) 0.0004(7) -0.0012(7) 0.0010(6)

loop_
_atom_type_symbol
_atom_type_description
_atom_type_scat_dispersion_real
_atom_type_scat_dispersion_imag
_atom_type_scat_source
C C 0.0033 0.0000 'International Tables Vol C Tables 4.2.6.8 and 6.1.1.4'
H H 0.0000 0.0000 'International Tables Vol C Tables 4.2.6.8 and 6.1.1.4'
F F 0.0171 0.0000 'International Tables Vol C Tables 4.2.6.8 and 6.1.1.4'
O O 0.0106 0.0000 'International Tables Vol C Tables 4.2.6.8 and 6.1.1.4'

loop_
_geom_angle_atom_site_label_1
_geom_angle_atom_site_label_2
_geom_angle_atom_site_label_3
_geom_angle
_geom_angle_site_symmetry_1
_geom_angle_site_symmetry_3
_geom_angle_publ_flag
O1 C1 C2 151.09(8) . . ?
O1 C1 C2 151.08(8) . 3 ?
C2 C1 C2 57.83(15) . 3 ?
C2 C2 C1 61.09(8) 3 . ?
C2 C2 C3 149.55(9) 3 . ?
C1 C2 C3 149.30(14) . . ?
C8 C3 C4 119.59(15) . . ?
C8 C3 C2 122.11(14) . . ?
C4 C3 C2 118.30(14) . . ?
C5 C4 C3 120.70(16) . . ?
C5 C4 H4 119.6 . . ?
C3 C4 H4 119.6 . . ?
C6 C5 C4 117.78(15) . . ?
C6 C5 H5 121.1 . . ?
C4 C5 H5 121.1 . . ?
F1 C6 C7 118.07(16) . . ?
F1 C6 C5 118.40(16) . . ?
C7 C6 C5 123.54(15) . . ?
C6 C7 C8 118.32(16) . . ?
C6 C7 H7 120.8 . . ?
C8 C7 H7 120.8 . . ?
C7 C8 C3 120.06(15) . . ?
C7 C8 H8 120.0 . . ?
C3 C8 H8 120.0 . . ?

loop_
_geom_bond_atom_site_label_1
_geom_bond_atom_site_label_2
_geom_bond_distance
_geom_bond_site_symmetry_2
_geom_bond_publ_flag
F1 C6 1.3614(19) . ?
O1 C1 1.228(3) . ?
C1 C2 1.416(3) . ?
C1 C2 1.416(3) 3 ?
C2 C2 1.369(3) 3 ?
C2 C3 1.450(2) . ?
C3 C8 1.401(2) . ?
C3 C4 1.404(2) . ?
C4 C5 1.386(2) . ?
C4 H4 0.9500 . ?
C5 C6 1.381(3) . ?
C5 H5 0.9500 . ?
C6 C7 1.380(2) . ?
C7 C8 1.390(2) . ?
C7 H7 0.9500 . ?
C8 H8 0.9500 . ?

loop_
_geom_torsion_atom_site_label_1
_geom_torsion_atom_site_label_2
_geom_torsion_atom_site_label_3
_geom_torsion_atom_site_label_4
_geom_torsion
_geom_torsion_site_symmetry_1
_geom_torsion_site_symmetry_2
_geom_torsion_site_symmetry_3
_geom_torsion_site_symmetry_4
_geom_torsion_publ_flag
O1 C1 C2 C2 -179.5(5) . . . 3 ?
O1 C1 C2 C3 -2.5(7) . . . . ?
C2 C1 C2 C3 177.1(2) 3 . . . ?
C2 C2 C3 C8 -6.8(3) 3 . . . ?
C1 C2 C3 C8 178.3(3) . . . . ?
C2 C2 C3 C4 173.33(10) 3 . . . ?
C1 C2 C3 C4 -1.6(4) . . . . ?
C8 C3 C4 C5 0.4(2) . . . . ?
C2 C3 C4 C5 -179.70(14) . . . . ?
C3 C4 C5 C6 -0.3(2) . . . . ?
C4 C5 C6 F1 179.79(15) . . . . ?
C4 C5 C6 C7 0.0(3) . . . . ?
F1 C6 C7 C8 -179.62(14) . . . . ?
C5 C6 C7 C8 0.1(3) . . . . ?
C6 C7 C8 C3 0.0(2) . . . . ?
C4 C3 C8 C7 -0.2(2) . . . . ?
C2 C3 C8 C7 179.88(14) . . . . ?
